data_7011344
loop_
_publ_author_name
'Anna M. Kutasi'
'Stuart R. Batten'
'Boujemaa Moubaraki'
'Keith S. Murray'

_publ_section_title
;
 New 2D coordination polymers containing both bi- and tri-dentate
 dicyanamide bridges and intercalated phenazine
;
_journal_issue 6
_journal_name_full 'J. Chem. Soc., Dalton Trans.'
_journal_page_first 819
_journal_page_last 821
_journal_paper_doi 10.1039/b110920k
_journal_year 2002
_chemical_formula_sum 'C16 H10 N8 Ni O'
_chemical_formula_weight 389.03
_chemical_name_systematic
; 
? 
;
_space_group_IT_number 60
_symmetry_cell_setting orthorhombic
_symmetry_space_group_name_Hall '-P 2n 2ab'
_symmetry_space_group_name_H-M 'P b c n'
_atom_sites_solution_hydrogens geom
_atom_sites_solution_primary direct
_atom_sites_solution_secondary difmap
_audit_creation_method SHELXL-97
_cell_angle_alpha 90.00
_cell_angle_beta 90.00
_cell_angle_gamma 90.00
_cell_formula_units_Z 8
_cell_length_a 22.4149(7)
_cell_length_b 7.3152(1)
_cell_length_c 19.5234(4)
_cell_measurement_temperature 123(2)
_cell_volume 3201.24(13)
_computing_structure_refinement 'SHELXL-97 (Sheldrick, 1997)'
_computing_structure_solution 'SHELXS-97 (Sheldrick, 1990)'
_diffrn_ambient_temperature 123(2)
_diffrn_measured_fraction_theta_full 0.994
_diffrn_measured_fraction_theta_max 0.976
_diffrn_measurement_device_type 'Nonius KappaCCD'
_diffrn_measurement_method 'phi and omega scans'
_diffrn_radiation_monochromator graphite
_diffrn_radiation_source 'fine-focus sealed tube'
_diffrn_radiation_type MoK\a
_diffrn_radiation_wavelength 0.71073
_diffrn_reflns_av_R_equivalents 0.0730
_diffrn_reflns_av_sigmaI/netI 0.0619
_diffrn_reflns_limit_h_max 29
_diffrn_reflns_limit_h_min -29
_diffrn_reflns_limit_k_max 6
_diffrn_reflns_limit_k_min -9
_diffrn_reflns_limit_l_max 25
_diffrn_reflns_limit_l_min -25
_diffrn_reflns_number 35930
_diffrn_reflns_theta_full 27.50
_diffrn_reflns_theta_max 28.33
_diffrn_reflns_theta_min 2.09
_exptl_absorpt_coefficient_mu 1.237
_exptl_absorpt_correction_T_max 0.8863
_exptl_absorpt_correction_T_min 0.7474
_exptl_absorpt_correction_type integration
_exptl_crystal_colour green
_exptl_crystal_density_diffrn 1.614
_exptl_crystal_density_method 'not measured'
_exptl_crystal_description block
_exptl_crystal_F_000 1584
_exptl_crystal_size_max 0.25
_exptl_crystal_size_mid 0.10
_exptl_crystal_size_min 0.10
_refine_diff_density_max 0.551
_refine_diff_density_min -1.063
_refine_diff_density_rms 0.097
_refine_ls_extinction_method none
_refine_ls_goodness_of_fit_ref 1.022
_refine_ls_hydrogen_treatment mixed
_refine_ls_matrix_type full
_refine_ls_number_parameters 245
_refine_ls_number_reflns 3894
_refine_ls_number_restraints 0
_refine_ls_restrained_S_all 1.022
_refine_ls_R_factor_all 0.1166
_refine_ls_R_factor_gt 0.0506
_refine_ls_shift/su_max 0.000
_refine_ls_shift/su_mean 0.000
_refine_ls_structure_factor_coef Fsqd
_refine_ls_weighting_details 'calc w=1/[\s^2^(Fo^2^)+(0.0683P)^2^+1.9811P] where P=(Fo^2^+2Fc^2^)/3'
_refine_ls_weighting_scheme calc
_refine_ls_wR_factor_gt 0.1273
_refine_ls_wR_factor_ref 0.1519
_reflns_number_gt 2066
_reflns_number_total 3894
_reflns_threshold_expression >2sigma(I)
_cod_data_source_file b110920k.txt
_cod_data_source_block Ni(dca)2(H2O).phz
_cod_depositor_comments
;
The following automatic conversions were performed:
'_symmetry_cell_setting' value 'Orthorhombic' changed to 'orthorhombic'
according to '/home/saulius/struct/CIF-dictionaries/cif_core.dic'
dictionary named 'cif_core.dic' version 2.4.1 from 2010-06-29.

Automatic conversion script
Id: cif_fix_enum 1527 2010-12-29 10:47:43Z saulius 
;
_cod_original_sg_symbol_H-M Pbcn
_cod_database_code 7011344

loop_
_symmetry_equiv_pos_as_xyz
'x, y, z'
'-x+1/2, -y+1/2, z+1/2'
'x+1/2, -y+1/2, -z'
'-x, y, -z+1/2'
'-x, -y, -z'
'x-1/2, y-1/2, -z-1/2'
'-x-1/2, y-1/2, z'
'x, -y, z-1/2'

loop_
_atom_site_label
_atom_site_type_symbol
_atom_site_fract_x
_atom_site_fract_y
_atom_site_fract_z
_atom_site_U_iso_or_equiv
_atom_site_adp_type
_atom_site_occupancy
_atom_site_symmetry_multiplicity
_atom_site_calc_flag
_atom_site_refinement_flags
_atom_site_disorder_assembly
_atom_site_disorder_group
Ni1 Ni 0.5000 -0.00881(7) 0.2500 0.01751(18) Uani 1 2 d S . .
Ni2 Ni 0.5000 0.5000 0.5000 0.01682(18) Uani 1 2 d S . .
O1 O 0.58927(13) 0.5419(4) 0.51215(14) 0.0321(7) Uani 1 1 d . . .
H1 H 0.613(2) 0.458(6) 0.5065(18) 0.038(13) Uiso 1 1 d . . .
H2 H 0.607(2) 0.626(6) 0.500(2) 0.054(16) Uiso 1 1 d . . .
N1 N 0.70144(13) 0.3684(3) 0.50006(14) 0.0216(6) Uani 1 1 d . . .
C2 C 0.72499(15) 0.3004(4) 0.44195(17) 0.0236(8) Uani 1 1 d . . .
C3 C 0.68655(17) 0.2419(4) 0.38832(18) 0.0288(9) Uani 1 1 d . . .
H3A H 0.6445 0.2481 0.3938 0.035 Uiso 1 1 calc R . .
C4 C 0.71032(18) 0.1775(5) 0.32956(19) 0.0319(9) Uani 1 1 d . . .
H4A H 0.6846 0.1380 0.2938 0.038 Uiso 1 1 calc R . .
C5 C 0.77265(18) 0.1678(5) 0.32014(19) 0.0332(10) Uani 1 1 d . . .
H5A H 0.7881 0.1244 0.2778 0.040 Uiso 1 1 calc R . .
C6 C 0.81087(18) 0.2189(4) 0.37026(19) 0.0312(9) Uani 1 1 d . . .
H6A H 0.8527 0.2092 0.3632 0.037 Uiso 1 1 calc R . .
C7 C 0.78856(15) 0.2869(4) 0.43326(18) 0.0237(8) Uani 1 1 d . . .
N8 N 0.82663(13) 0.3363(4) 0.48350(15) 0.0255(7) Uani 1 1 d . . .
C9 C 0.80298(15) 0.4037(4) 0.54072(17) 0.0227(8) Uani 1 1 d . . .
C10 C 0.84113(17) 0.4604(4) 0.59508(19) 0.0292(9) Uani 1 1 d . . .
H10A H 0.8831 0.4465 0.5909 0.035 Uiso 1 1 calc R . .
C11 C 0.81762(18) 0.5343(4) 0.65294(19) 0.0322(9) Uani 1 1 d . . .
H11A H 0.8434 0.5729 0.6888 0.039 Uiso 1 1 calc R . .
C12 C 0.75501(16) 0.5545(4) 0.66038(17) 0.0270(8) Uani 1 1 d . . .
H12A H 0.7395 0.6082 0.7009 0.032 Uiso 1 1 calc R . .
C13 C 0.71730(16) 0.4992(4) 0.61122(17) 0.0232(8) Uani 1 1 d . . .
H13A H 0.6755 0.5117 0.6177 0.028 Uiso 1 1 calc R . .
C14 C 0.73966(15) 0.4220(4) 0.54940(17) 0.0219(8) Uani 1 1 d . . .
N23 N 0.50657(12) -0.0041(3) 0.36232(15) 0.0248(7) Uani 1 1 d . . .
C21 C 0.50342(14) -0.1555(4) 0.39876(17) 0.0222(8) Uani 1 1 d . . .
N21 N 0.50013(12) -0.2938(4) 0.42720(15) 0.0249(7) Uani 1 1 d . . .
C22 C 0.51055(15) 0.1517(4) 0.39859(17) 0.0210(8) Uani 1 1 d . . .
N22 N 0.51364(13) 0.2891(4) 0.42682(15) 0.0258(7) Uani 1 1 d . . .
N33 N 0.61104(14) 0.4893(3) 0.23081(18) 0.0362(8) Uani 1 1 d . . .
C31 C 0.58286(15) 0.3358(4) 0.23897(17) 0.0231(8) Uani 1 1 d . . .
N31 N 0.56300(13) 0.1920(4) 0.24516(13) 0.0244(7) Uani 1 1 d . . .
C32 C 0.58194(15) 0.6446(5) 0.23895(17) 0.0244(8) Uani 1 1 d . . .
N32 N 0.56181(13) 0.7883(4) 0.24550(14) 0.0244(7) Uani 1 1 d . . .

loop_
_atom_site_aniso_label
_atom_site_aniso_U_11
_atom_site_aniso_U_22
_atom_site_aniso_U_33
_atom_site_aniso_U_23
_atom_site_aniso_U_13
_atom_site_aniso_U_12
Ni1 0.0203(3) 0.0138(3) 0.0184(3) 0.000 0.0017(3) 0.000
Ni2 0.0170(3) 0.0131(3) 0.0204(3) -0.0002(2) 0.0002(2) -0.0008(2)
O1 0.0204(15) 0.0211(16) 0.055(2) -0.0001(13) 0.0006(13) -0.0028(13)
N1 0.0201(15) 0.0171(15) 0.0274(17) 0.0020(12) -0.0014(13) 0.0011(11)
C2 0.025(2) 0.0226(18) 0.023(2) 0.0036(15) 0.0016(16) 0.0017(15)
C3 0.030(2) 0.0245(19) 0.032(2) -0.0026(16) -0.0074(17) 0.0013(15)
C4 0.043(3) 0.027(2) 0.025(2) -0.0003(15) -0.0075(18) 0.0021(16)
C5 0.049(3) 0.026(2) 0.025(2) -0.0001(15) -0.0010(19) 0.0101(17)
C6 0.035(2) 0.0275(19) 0.031(2) 0.0047(17) 0.0064(19) 0.0092(16)
C7 0.027(2) 0.0182(17) 0.026(2) 0.0020(15) 0.0016(16) 0.0056(14)
N8 0.0224(16) 0.0226(16) 0.0315(18) 0.0027(12) 0.0000(14) 0.0015(12)
C9 0.0231(19) 0.0204(18) 0.025(2) 0.0060(14) -0.0035(16) 0.0007(14)
C10 0.026(2) 0.0285(19) 0.033(2) 0.0046(16) -0.0054(17) 0.0002(15)
C11 0.043(3) 0.0251(19) 0.029(2) 0.0072(16) -0.0124(18) -0.0076(17)
C12 0.040(2) 0.0198(17) 0.022(2) 0.0018(14) 0.0024(18) 0.0001(15)
C13 0.029(2) 0.0162(18) 0.0245(19) 0.0006(14) 0.0024(16) 0.0030(14)
C14 0.026(2) 0.0178(18) 0.0215(19) 0.0040(13) -0.0009(16) 0.0017(14)
N23 0.0349(19) 0.0160(15) 0.0235(16) 0.0032(12) 0.0015(13) 0.0032(12)
C21 0.0205(18) 0.0208(19) 0.0253(19) -0.0057(15) 0.0010(15) 0.0004(14)
N21 0.0330(18) 0.0177(15) 0.0238(16) 0.0002(12) -0.0011(14) -0.0024(13)
C22 0.026(2) 0.0185(19) 0.0185(18) 0.0009(14) 0.0029(15) 0.0002(14)
N22 0.0318(18) 0.0188(16) 0.0266(17) 0.0008(13) 0.0032(13) -0.0011(12)
N33 0.0248(18) 0.0216(17) 0.062(2) -0.0024(14) 0.0132(16) -0.0011(13)
C31 0.0205(18) 0.020(2) 0.029(2) -0.0026(14) 0.0033(15) 0.0040(15)
N31 0.0244(16) 0.0236(17) 0.0252(17) -0.0008(13) 0.0012(13) 0.0017(13)
C32 0.0171(18) 0.026(2) 0.030(2) 0.0006(15) 0.0021(15) -0.0086(15)
N32 0.0223(15) 0.0160(15) 0.0350(18) -0.0015(13) 0.0024(13) 0.0014(12)

loop_
_atom_type_symbol
_atom_type_description
_atom_type_scat_dispersion_real
_atom_type_scat_dispersion_imag
_atom_type_scat_source
C C 0.0033 0.0016 'International Tables Vol C Tables 4.2.6.8 and 6.1.1.4'
H H 0.0000 0.0000 'International Tables Vol C Tables 4.2.6.8 and 6.1.1.4'
N N 0.0061 0.0033 'International Tables Vol C Tables 4.2.6.8 and 6.1.1.4'
O O 0.0106 0.0060 'International Tables Vol C Tables 4.2.6.8 and 6.1.1.4'
Ni Ni 0.3393 1.1124 'International Tables Vol C Tables 4.2.6.8 and 6.1.1.4'

loop_
_geom_angle_atom_site_label_1
_geom_angle_atom_site_label_2
_geom_angle_atom_site_label_3
_geom_angle
_geom_angle_site_symmetry_1
_geom_angle_site_symmetry_3
_geom_angle_publ_flag
N32 Ni1 N32 86.17(15) 4_645 1_545 ?
N32 Ni1 N31 179.14(11) 4_645 . ?
N32 Ni1 N31 92.98(12) 1_545 . ?
N32 Ni1 N31 92.98(12) 4_645 4_655 ?
N32 Ni1 N31 179.14(11) 1_545 4_655 ?
N31 Ni1 N31 87.88(15) . 4_655 ?
N32 Ni1 N23 90.80(10) 4_645 . ?
N32 Ni1 N23 90.51(10) 1_545 . ?
N31 Ni1 N23 89.35(10) . . ?
N31 Ni1 N23 89.36(10) 4_655 . ?
N32 Ni1 N23 90.51(10) 4_645 4_655 ?
N32 Ni1 N23 90.80(10) 1_545 4_655 ?
N31 Ni1 N23 89.36(10) . 4_655 ?
N31 Ni1 N23 89.35(10) 4_655 4_655 ?
N23 Ni1 N23 178.21(12) . 4_655 ?
O1 Ni2 O1 180.0 5_666 . ?
O1 Ni2 N21 88.22(12) 5_666 5_656 ?
O1 Ni2 N21 91.78(12) . 5_656 ?
O1 Ni2 N21 91.78(12) 5_666 1_565 ?
O1 Ni2 N21 88.22(12) . 1_565 ?
N21 Ni2 N21 180.0 5_656 1_565 ?
O1 Ni2 N22 87.35(11) 5_666 . ?
O1 Ni2 N22 92.65(11) . . ?
N21 Ni2 N22 86.15(11) 5_656 . ?
N21 Ni2 N22 93.85(11) 1_565 . ?
O1 Ni2 N22 92.65(11) 5_666 5_666 ?
O1 Ni2 N22 87.35(11) . 5_666 ?
N21 Ni2 N22 93.85(11) 5_656 5_666 ?
N21 Ni2 N22 86.15(11) 1_565 5_666 ?
N22 Ni2 N22 180.00(12) . 5_666 ?
Ni2 O1 H1 120(3) . . ?
Ni2 O1 H2 126(3) . . ?
H1 O1 H2 103(5) . . ?
C2 N1 C14 117.4(3) . . ?
N1 C2 C3 119.6(3) . . ?
N1 C2 C7 120.9(3) . . ?
C3 C2 C7 119.5(3) . . ?
C4 C3 C2 119.5(4) . . ?
C4 C3 H3A 120.3 . . ?
C2 C3 H3A 120.3 . . ?
C3 C4 C5 121.3(4) . . ?
C3 C4 H4A 119.4 . . ?
C5 C4 H4A 119.4 . . ?
C6 C5 C4 121.2(4) . . ?
C6 C5 H5A 119.4 . . ?
C4 C5 H5A 119.4 . . ?
C5 C6 C7 120.1(4) . . ?
C5 C6 H6A 120.0 . . ?
C7 C6 H6A 120.0 . . ?
N8 C7 C6 120.1(3) . . ?
N8 C7 C2 121.5(3) . . ?
C6 C7 C2 118.4(3) . . ?
C9 N8 C7 117.2(3) . . ?
N8 C9 C10 119.6(3) . . ?
N8 C9 C14 121.8(3) . . ?
C10 C9 C14 118.6(3) . . ?
C11 C10 C9 120.1(3) . . ?
C11 C10 H10A 119.9 . . ?
C9 C10 H10A 119.9 . . ?
C10 C11 C12 120.7(3) . . ?
C10 C11 H11A 119.7 . . ?
C12 C11 H11A 119.7 . . ?
C13 C12 C11 121.3(3) . . ?
C13 C12 H12A 119.4 . . ?
C11 C12 H12A 119.4 . . ?
C12 C13 C14 120.3(3) . . ?
C12 C13 H13A 119.8 . . ?
C14 C13 H13A 119.8 . . ?
N1 C14 C13 119.8(3) . . ?
N1 C14 C9 121.2(3) . . ?
C13 C14 C9 119.0(3) . . ?
C21 N23 C22 115.6(3) . . ?
C21 N23 Ni1 121.5(2) . . ?
C22 N23 Ni1 122.9(2) . . ?
N21 C21 N23 176.0(4) . . ?
C21 N21 Ni2 165.0(3) . 1_545 ?
N22 C22 N23 176.9(4) . . ?
C22 N22 Ni2 161.7(3) . . ?
C31 N33 C32 119.3(3) . . ?
N31 C31 N33 173.6(4) . . ?
C31 N31 Ni1 158.9(3) . . ?
N32 C32 N33 173.4(3) . . ?
C32 N32 Ni1 159.9(3) . 1_565 ?

loop_
_geom_bond_atom_site_label_1
_geom_bond_atom_site_label_2
_geom_bond_distance
_geom_bond_site_symmetry_2
_geom_bond_publ_flag
Ni1 N32 2.032(3) 4_645 ?
Ni1 N32 2.032(3) 1_545 ?
Ni1 N31 2.040(3) . ?
Ni1 N31 2.040(3) 4_655 ?
Ni1 N23 2.198(3) . ?
Ni1 N23 2.198(3) 4_655 ?
Ni2 O1 2.038(3) 5_666 ?
Ni2 O1 2.038(3) . ?
Ni2 N21 2.072(3) 5_656 ?
Ni2 N21 2.072(3) 1_565 ?
Ni2 N22 2.125(3) . ?
Ni2 N22 2.125(3) 5_666 ?
O1 H1 0.81(4) . ?
O1 H2 0.77(5) . ?
N1 C2 1.347(4) . ?
N1 C14 1.347(4) . ?
C2 C3 1.422(5) . ?
C2 C7 1.438(5) . ?
C3 C4 1.350(5) . ?
C3 H3A 0.9500 . ?
C4 C5 1.411(5) . ?
C4 H4A 0.9500 . ?
C5 C6 1.353(5) . ?
C5 H5A 0.9500 . ?
C6 C7 1.418(5) . ?
C6 H6A 0.9500 . ?
C7 N8 1.349(4) . ?
N8 C9 1.331(4) . ?
C9 C10 1.425(5) . ?
C9 C14 1.436(5) . ?
C10 C11 1.359(5) . ?
C10 H10A 0.9500 . ?
C11 C12 1.419(5) . ?
C11 H11A 0.9500 . ?
C12 C13 1.341(5) . ?
C12 H12A 0.9500 . ?
C13 C14 1.424(5) . ?
C13 H13A 0.9500 . ?
N23 C21 1.318(4) . ?
N23 C22 1.345(4) . ?
C21 N21 1.157(4) . ?
N21 Ni2 2.072(3) 1_545 ?
C22 N22 1.148(4) . ?
N33 C31 1.299(4) . ?
N33 C32 1.320(4) . ?
C31 N31 1.149(4) . ?
C32 N32 1.151(4) . ?
N32 Ni1 2.032(3) 1_565 ?
